data_2241323
loop_
_publ_author_name
'Thairiyaraja, Manickam'
'Elangovan, Arumugam'
'Shanmugam, Ramasamy'
'Selvaraju, Kuthambalam'
'Thamotharan, Subbiah'

_publ_section_title
;
 Crystal structure of bis(4-acetylanilinium) tetrachloridocobaltate(II)
;
_journal_issue 12
_journal_name_full 'Acta Crystallographica Section E'
_journal_page_first m221
_journal_page_last m222
_journal_paper_doi 10.1107/S2056989015021404
_journal_volume 71
_journal_year 2015
_chemical_formula_iupac '(C8 H10 N O)2 [Co Cl4]'
_chemical_formula_moiety '2(C8 H10 N O +), Co Cl4 2-'
_chemical_formula_sum 'C16 H20 Cl4 Co N2 O2'
_chemical_formula_weight 473.07
_chemical_name_systematic
;
Bis(4-acetylanilinium) tetrachloridocobaltate(II)
;
_space_group_crystal_system orthorhombic
_space_group_IT_number 64
_space_group_name_Hall '-C 2ac 2'
_space_group_name_H-M_alt 'C m c e'
_atom_sites_solution_hydrogens mixed
_atom_sites_solution_primary isomor
_audit_creation_method SHELXL-2014/7
_cell_angle_alpha 90
_cell_angle_beta 90
_cell_angle_gamma 90
_cell_formula_units_Z 8
_cell_length_a 19.4605(6)
_cell_length_b 15.5108(6)
_cell_length_c 13.7374(5)
_cell_measurement_reflns_used 14227
_cell_measurement_temperature 293(2)
_cell_measurement_theta_max 30.0
_cell_measurement_theta_min 2.0
_cell_volume 4146.6(3)
_computing_cell_refinement
;
SAINT (Bruker, 2004)
;
_computing_data_collection
;
APEX2 (Bruker, 2004)
;
_computing_data_reduction
;
SAINT (Bruker, 2004)
;
_computing_molecular_graphics
;
PLATON (Spek, 2009)
;
_computing_publication_material
;
publCIF (Westrip, 2010)
;
_computing_structure_refinement
;
SHELXL2014 (Sheldrick, 2015)
;
_computing_structure_solution 'coordinates taken from an isotypic structure'
_diffrn_ambient_temperature 293(2)
_diffrn_measured_fraction_theta_full 0.999
_diffrn_measured_fraction_theta_max 0.990
_diffrn_measurement_device_type 'Bruker SMART APEX CCD'
_diffrn_measurement_method '\w and \f scan'
_diffrn_radiation_type MoK\a
_diffrn_radiation_wavelength 0.71073
_diffrn_reflns_av_R_equivalents 0.0350
_diffrn_reflns_limit_h_max 28
_diffrn_reflns_limit_h_min -27
_diffrn_reflns_limit_k_max 22
_diffrn_reflns_limit_k_min -18
_diffrn_reflns_limit_l_max 18
_diffrn_reflns_limit_l_min -19
_diffrn_reflns_number 24499
_diffrn_reflns_theta_full 25.242
_diffrn_reflns_theta_max 30.923
_diffrn_reflns_theta_min 2.240
_exptl_absorpt_coefficient_mu 1.355
_exptl_absorpt_correction_T_max 0.773
_exptl_absorpt_correction_T_min 0.687
_exptl_absorpt_correction_type multi-scan
_exptl_absorpt_process_details
;
(<i>SADABS</i>; Bruker, 2004)
;
_exptl_crystal_colour green
_exptl_crystal_density_diffrn 1.516
_exptl_crystal_description block
_exptl_crystal_F_000 1928
_exptl_crystal_size_max 0.3
_exptl_crystal_size_mid 0.2
_exptl_crystal_size_min 0.2
_refine_diff_density_max 1.346
_refine_diff_density_min -0.661
_refine_ls_extinction_method none
_refine_ls_goodness_of_fit_ref 1.050
_refine_ls_hydrogen_treatment mixed
_refine_ls_matrix_type full
_refine_ls_number_parameters 131
_refine_ls_number_reflns 3329
_refine_ls_number_restraints 3
_refine_ls_restrained_S_all 1.050
_refine_ls_R_factor_all 0.0614
_refine_ls_R_factor_gt 0.0385
_refine_ls_shift/su_max 0.000
_refine_ls_shift/su_mean 0.000
_refine_ls_structure_factor_coef Fsqd
_refine_ls_weighting_details 'w=1/[\s^2^(Fo^2^)+(0.0558P)^2^+6.0921P] where P=(Fo^2^+2Fc^2^)/3'
_refine_ls_weighting_scheme calc
_refine_ls_wR_factor_gt 0.1088
_refine_ls_wR_factor_ref 0.1230
_reflns_number_gt 2439
_reflns_number_total 3329
_reflns_threshold_expression 'I > 2\s(I)'
_cod_data_source_file wm5237sup1.cif
_cod_data_source_block I
_cod_database_code 2241323
_cod_database_fobs_code 2241323
_shelx_space_group_comment
;
The symmetry employed for this shelxl refinement is uniquely defined
by the following loop, which should always be used as a source of
symmetry information in preference to the above space-group names.
They are only intended as comments.
;
_shelx_estimated_absorpt_t_min 0.687
_shelx_estimated_absorpt_t_max 0.773

loop_
_space_group_symop_id
_space_group_symop_operation_xyz
1 'x, y, z'
2 '-x, -y+1/2, z+1/2'
3 'x, -y, -z'
4 '-x, y+1/2, -z+1/2'
5 'x+1/2, y+1/2, z'
6 '-x+1/2, -y+1, z+1/2'
7 'x+1/2, -y+1/2, -z'
8 '-x+1/2, y+1, -z+1/2'
9 '-x, -y, -z'
10 'x, y-1/2, -z-1/2'
11 '-x, y, z'
12 'x, -y-1/2, z-1/2'
13 '-x+1/2, -y+1/2, -z'
14 'x+1/2, y, -z-1/2'
15 '-x+1/2, y+1/2, z'
16 'x+1/2, -y, z-1/2'

loop_
_atom_site_type_symbol
_atom_site_label
_atom_site_fract_x
_atom_site_fract_y
_atom_site_fract_z
_atom_site_U_iso_or_equiv
_atom_site_adp_type
_atom_site_calc_flag
_atom_site_occupancy
O O11 0.19113(10) 0.60656(11) 0.87507(15) 0.0548(5) Uani d 1
N N41 0.37078(11) 0.26577(13) 0.90637(18) 0.0421(5) Uani d 1
H H41A 0.3519(18) 0.2142(15) 0.891(3) 0.082(12) Uiso d 1
H H41B 0.4081(14) 0.276(2) 0.867(2) 0.068(10) Uiso d 1
H H41C 0.3860(16) 0.268(2) 0.9661(14) 0.065(10) Uiso d 1
C C1 0.22194(11) 0.46100(12) 0.87145(14) 0.0299(4) Uani d 1
C C2 0.20229(11) 0.37474(14) 0.86968(16) 0.0353(4) Uani d 1
H H2 0.1563 0.3603 0.8613 0.042 Uiso calc 1
C C3 0.25125(12) 0.30994(13) 0.88036(16) 0.0366(5) Uani d 1
H H3 0.2384 0.2522 0.8793 0.044 Uiso calc 1
C C4 0.31896(11) 0.33283(13) 0.89257(15) 0.0322(4) Uani d 1
C C5 0.33997(11) 0.41822(14) 0.89347(17) 0.0371(5) Uani d 1
H H5 0.3861 0.4324 0.9011 0.045 Uiso calc 1
C C6 0.29092(11) 0.48178(13) 0.88278(16) 0.0358(4) Uani d 1
H H6 0.3042 0.5394 0.8832 0.043 Uiso calc 1
C C11 0.17101(12) 0.53274(14) 0.86411(15) 0.0352(4) Uani d 1
C C12 0.09695(12) 0.51393(16) 0.8452(2) 0.0483(6) Uani d 1
H H12A 0.0727 0.5670 0.8343 0.072 Uiso calc 1
H H12B 0.0776 0.4848 0.9004 0.072 Uiso calc 1
H H12C 0.0929 0.4779 0.7886 0.072 Uiso calc 1
Co Co1 0.0000 0.25104(3) 0.86031(3) 0.03357(13) Uani d 1
Cl Cl1 0.0000 0.33842(5) 0.99225(6) 0.04207(19) Uani d 1
Cl Cl2 0.0000 0.33034(6) 0.71924(6) 0.0462(2) Uani d 1
Cl Cl3 0.09841(3) 0.17486(5) 0.86639(6) 0.0601(2) Uani d 1

loop_
_atom_site_aniso_label
_atom_site_aniso_U_11
_atom_site_aniso_U_22
_atom_site_aniso_U_33
_atom_site_aniso_U_12
_atom_site_aniso_U_13
_atom_site_aniso_U_23
O11 0.0497(10) 0.0283(8) 0.0863(14) 0.0022(7) -0.0056(9) -0.0036(8)
N41 0.0326(10) 0.0337(10) 0.0599(14) 0.0014(8) -0.0043(9) 0.0067(9)
C1 0.0330(9) 0.0256(8) 0.0311(10) -0.0005(7) 0.0005(8) -0.0006(7)
C2 0.0280(9) 0.0304(9) 0.0476(12) -0.0044(8) -0.0006(8) 0.0006(8)
C3 0.0337(10) 0.0261(9) 0.0499(12) -0.0046(8) -0.0011(9) 0.0022(8)
C4 0.0311(10) 0.0297(9) 0.0358(10) 0.0002(8) -0.0012(8) 0.0030(8)
C5 0.0306(10) 0.0329(10) 0.0479(12) -0.0054(8) -0.0054(9) 0.0005(9)
C6 0.0371(11) 0.0270(9) 0.0432(12) -0.0060(8) -0.0026(9) -0.0009(8)
C11 0.0387(11) 0.0310(9) 0.0360(11) 0.0017(8) 0.0020(9) -0.0008(8)
C12 0.0355(12) 0.0417(12) 0.0676(17) 0.0053(10) 0.0028(11) -0.0038(11)
Co1 0.0253(2) 0.0355(2) 0.0399(2) 0.000 0.000 -0.00463(16)
Cl1 0.0469(4) 0.0377(4) 0.0416(4) 0.000 0.000 -0.0080(3)
Cl2 0.0456(4) 0.0525(5) 0.0405(4) 0.000 0.000 0.0007(3)
Cl3 0.0399(3) 0.0581(4) 0.0824(5) 0.0193(3) -0.0109(3) -0.0218(3)

loop_
_atom_type_symbol
_atom_type_description
_atom_type_scat_dispersion_real
_atom_type_scat_dispersion_imag
_atom_type_scat_source
C C 0.0033 0.0016 'International Tables Vol C Tables 4.2.6.8 and 6.1.1.4'
H H 0.0000 0.0000 'International Tables Vol C Tables 4.2.6.8 and 6.1.1.4'
Cl Cl 0.1484 0.1585 'International Tables Vol C Tables 4.2.6.8 and 6.1.1.4'
Co Co 0.3494 0.9721 'International Tables Vol C Tables 4.2.6.8 and 6.1.1.4'
N N 0.0061 0.0033 'International Tables Vol C Tables 4.2.6.8 and 6.1.1.4'
O O 0.0106 0.0060 'International Tables Vol C Tables 4.2.6.8 and 6.1.1.4'

loop_
_geom_angle_atom_site_label_1
_geom_angle_atom_site_label_2
_geom_angle_atom_site_label_3
_geom_angle_site_symmetry_1
_geom_angle
C4 N41 H41A . 109(2)
C4 N41 H41B . 110(2)
H41A N41 H41B . 110(3)
C4 N41 H41C . 109(2)
H41A N41 H41C . 112(3)
H41B N41 H41C . 106(3)
C6 C1 C2 . 119.37(19)
C6 C1 C11 . 118.42(18)
C2 C1 C11 . 122.2(2)
C1 C2 C3 . 120.3(2)
C1 C2 H2 . 119.9
C3 C2 H2 . 119.9
C4 C3 C2 . 118.82(19)
C4 C3 H3 . 120.6
C2 C3 H3 . 120.6
C3 C4 C5 . 122.04(19)
C3 C4 N41 . 119.57(19)
C5 C4 N41 . 118.39(19)
C6 C5 C4 . 118.5(2)
C6 C5 H5 . 120.7
C4 C5 H5 . 120.7
C5 C6 C1 . 120.96(19)
C5 C6 H6 . 119.5
C1 C6 H6 . 119.5
O11 C11 C12 . 121.0(2)
O11 C11 C1 . 118.6(2)
C12 C11 C1 . 120.44(19)
C11 C12 H12A . 109.5
C11 C12 H12B . 109.5
H12A C12 H12B . 109.5
C11 C12 H12C . 109.5
H12A C12 H12C . 109.5
H12B C12 H12C . 109.5
Cl3 Co1 Cl3 11 116.52(4)
Cl3 Co1 Cl1 11 106.53(2)
Cl3 Co1 Cl1 . 106.53(2)
Cl3 Co1 Cl2 11 108.21(3)
Cl3 Co1 Cl2 . 108.21(3)
Cl1 Co1 Cl2 . 110.81(4)

loop_
_geom_bond_atom_site_label_1
_geom_bond_atom_site_label_2
_geom_bond_site_symmetry_2
_geom_bond_distance
O11 C11 . 1.220(3)
N41 C4 . 1.461(3)
N41 H41A . 0.904(18)
N41 H41B . 0.921(18)
N41 H41C . 0.872(17)
C1 C6 . 1.389(3)
C1 C2 . 1.392(3)
C1 C11 . 1.494(3)
C2 C3 . 1.393(3)
C2 H2 . 0.9300
C3 C4 . 1.375(3)
C3 H3 . 0.9300
C4 C5 . 1.386(3)
C5 C6 . 1.380(3)
C5 H5 . 0.9300
C6 H6 . 0.9300
C11 C12 . 1.493(3)
C12 H12A . 0.9600
C12 H12B . 0.9600
C12 H12C . 0.9600
Co1 Cl3 11 2.2519(6)
Co1 Cl3 . 2.2519(6)
Co1 Cl1 . 2.2631(9)
Co1 Cl2 . 2.2954(9)

loop_
_geom_hbond_atom_site_label_D
_geom_hbond_atom_site_label_H
_geom_hbond_atom_site_label_A
_geom_hbond_site_symmetry_A
_geom_hbond_distance_DH
_geom_hbond_distance_HA
_geom_hbond_distance_DA
_geom_hbond_angle_DHA
N41 H41A O11 15_545 0.905(18) 1.880(19) 2.781(3) 174(3)
N41 H41B Cl2 14_557 0.920(18) 2.305(19) 3.211(2) 168(3)
N41 H41C Cl3 13_557 0.875(17) 2.48(2) 3.309(3) 157(3)

loop_
_geom_torsion_atom_site_label_1
_geom_torsion_atom_site_label_2
_geom_torsion_atom_site_label_3
_geom_torsion_atom_site_label_4
_geom_torsion
C6 C1 C2 C3 0.8(3)
C11 C1 C2 C3 -177.6(2)
C1 C2 C3 C4 0.0(3)
C2 C3 C4 C5 -0.7(3)
C2 C3 C4 N41 178.4(2)
C3 C4 C5 C6 0.7(3)
N41 C4 C5 C6 -178.5(2)
C4 C5 C6 C1 0.1(3)
C2 C1 C6 C5 -0.8(3)
C11 C1 C6 C5 177.7(2)
C6 C1 C11 O11 -5.0(3)
C2 C1 C11 O11 173.4(2)
C6 C1 C11 C12 175.8(2)
C2 C1 C11 C12 -5.8(3)
